data_1541100
loop_
_publ_author_name
'Pavlyuk, V.V.'
'Bodak, O.I.'
'Pecharskii, V.K.'
'Kevorkov, D.E.'

_publ_section_title
;
 Investigation of the rare earth solid solutions R Lix Cu2-x Si2 and R Lix
 Cu2-x Ge2 in (La, Ce)-Li-Cu(Si, Ge) at 470 K
;
_journal_name_full 'Dopovidi Akademii Nauk Ukrains'koi'
_journal_page_first 87
_journal_page_last 89
_journal_volume 1993
_journal_year 1993
_chemical_formula_sum 'Ce Cu1.7 Li0.3 Si2'
_chemical_name_systematic 'Ce (Li0.3 Cu1.7) Si2'
_space_group_IT_number 139
_symmetry_space_group_name_Hall '-I 4 2'
_symmetry_space_group_name_H-M 'I 4/m m m'
_cell_angle_alpha 90
_cell_angle_beta 90
_cell_angle_gamma 90
_cell_formula_units_Z 2
_cell_length_a 4.108
_cell_length_b 4.108
_cell_length_c 9.992
_cell_volume 168.622
_citation_journal_id_ASTM DNUKEM
_cod_data_source_file Pavlyuk_DNUKEM_1993_1670.cif
_cod_data_source_block Ce1Cu1.7Li0.3Si2
_cod_original_cell_volume 168.6216
_cod_original_formula_sum 'Ce1 Cu1.7 Li0.3 Si2'
_cod_database_code 1541100

loop_
_symmetry_equiv_pos_as_xyz
x,y,z
-y,x,z
-x,-y,z
y,-x,z
x,-y,-z
y,x,-z
-x,y,-z
-y,-x,-z
-x,-y,-z
y,-x,-z
x,y,-z
-y,x,-z
-x,y,z
-y,-x,z
x,-y,z
y,x,z
x+1/2,y+1/2,z+1/2
-y+1/2,x+1/2,z+1/2
-x+1/2,-y+1/2,z+1/2
y+1/2,-x+1/2,z+1/2
x+1/2,-y+1/2,-z+1/2
y+1/2,x+1/2,-z+1/2
-x+1/2,y+1/2,-z+1/2
-y+1/2,-x+1/2,-z+1/2
-x+1/2,-y+1/2,-z+1/2
y+1/2,-x+1/2,-z+1/2
x+1/2,y+1/2,-z+1/2
-y+1/2,x+1/2,-z+1/2
-x+1/2,y+1/2,z+1/2
-y+1/2,-x+1/2,z+1/2
x+1/2,-y+1/2,z+1/2
y+1/2,x+1/2,z+1/2

loop_
_atom_site_label
_atom_site_type_symbol
_atom_site_fract_x
_atom_site_fract_y
_atom_site_fract_z
_atom_site_occupancy
_atom_site_U_iso_or_equiv
Ce1 Ce 0 0 0 1 0.0
Cu1 Cu 0.5 0 0.25 0.85 0.0
Si1 Si 0 0 0.379 1 0.0
Li1 Li 0.5 0 0.25 0.15 0.0
